data_4346686
loop_
_publ_author_name
'Poitras, Andrew M.'
'Bogart, Justin A.'
'Cole, Bren E.'
'Carroll, Patrick J.'
'Schelter, Eric J.'
'Graves, Christopher R.'

_publ_section_title
;
 Synthesis and Characterization of Aluminum Complexes of Redox-Active
 Pyridyl Nitroxide Ligands.
;
_journal_issue 22
_journal_name_full 'Inorganic chemistry'
_journal_page_first 10901
_journal_page_last 10908
_journal_paper_doi 10.1021/acs.inorgchem.5b01941
_journal_volume 54
_journal_year 2015
_chemical_formula_sum 'C20 H30 Al Cl N4 O2'
_chemical_formula_weight 420.91
_space_group_IT_number 14
_space_group_name_Hall '-P 2yn'
_space_group_name_H-M_alt 'P 1 21/n 1'
_symmetry_cell_setting monoclinic
_symmetry_Int_Tables_number 14
_symmetry_space_group_name_H-M 'P 1 21/n 1'
_atom_sites_solution_hydrogens geom
_atom_sites_solution_primary direct
_audit_creation_method SHELXL-97
_cell_angle_alpha 90.00
_cell_angle_beta 93.585(2)
_cell_angle_gamma 90.00
_cell_formula_units_Z 12
_cell_length_a 17.6435(6)
_cell_length_b 8.6012(3)
_cell_length_c 44.3270(16)
_cell_measurement_temperature 100(1)
_cell_volume 6713.7(4)
_computing_data_collection 'Bruker APEX2'
_computing_data_reduction 'Bruker SAINT'
_computing_structure_refinement 'SHELXL-97 (Sheldrick, 2008)'
_computing_structure_solution 'SHELXS-97 (Sheldrick, 2008)'
_diffrn_ambient_temperature 100(1)
_diffrn_measured_fraction_theta_full 0.993
_diffrn_measured_fraction_theta_max 0.993
_diffrn_measurement_device 'CCD Area Detector'
_diffrn_measurement_device_type 'Bruker APEXII'
_diffrn_measurement_method 'phi and omega scans'
_diffrn_radiation_monochromator graphite
_diffrn_radiation_source 'sealed tube'
_diffrn_radiation_type MoK\a
_diffrn_radiation_wavelength 0.71073
_diffrn_reflns_av_R_equivalents 0.0317
_diffrn_reflns_av_sigmaI/netI 0.0258
_diffrn_reflns_limit_h_max 21
_diffrn_reflns_limit_h_min -23
_diffrn_reflns_limit_k_max 11
_diffrn_reflns_limit_k_min -11
_diffrn_reflns_limit_l_max 53
_diffrn_reflns_limit_l_min -57
_diffrn_reflns_number 96023
_diffrn_reflns_theta_full 27.72
_diffrn_reflns_theta_max 27.72
_diffrn_reflns_theta_min 1.74
_exptl_absorpt_coefficient_mu 0.232
_exptl_absorpt_correction_T_max 0.7456
_exptl_absorpt_correction_T_min 0.6827
_exptl_absorpt_correction_type multi-scan
_exptl_absorpt_process_details '(SADABS; Sheldrick, 2007)'
_exptl_crystal_density_diffrn 1.249
_exptl_crystal_density_method 'not measured'
_exptl_crystal_description plate
_exptl_crystal_F_000 2688
_exptl_crystal_size_max 0.24
_exptl_crystal_size_mid 0.10
_exptl_crystal_size_min 0.03
_refine_diff_density_max 0.565
_refine_diff_density_min -0.256
_refine_diff_density_rms 0.048
_refine_ls_extinction_method none
_refine_ls_goodness_of_fit_ref 1.034
_refine_ls_hydrogen_treatment constr
_refine_ls_matrix_type full
_refine_ls_number_parameters 782
_refine_ls_number_reflns 15647
_refine_ls_number_restraints 0
_refine_ls_restrained_S_all 1.034
_refine_ls_R_factor_all 0.0500
_refine_ls_R_factor_gt 0.0373
_refine_ls_shift/su_max 0.001
_refine_ls_shift/su_mean 0.000
_refine_ls_structure_factor_coef Fsqd
_refine_ls_weighting_details 'calc w=1/[\s^2^(Fo^2^)+(0.0386P)^2^+3.8992P] where P=(Fo^2^+2Fc^2^)/3'
_refine_ls_weighting_scheme calc
_refine_ls_wR_factor_gt 0.0861
_refine_ls_wR_factor_ref 0.0916
_reflns_number_gt 12901
_reflns_number_total 15647
_reflns_threshold_expression >2sigma(I)
_cod_data_source_file ic5b01941_si_002.cif
_cod_data_source_block CMPD2(UP4470)
_cod_depositor_comments
;
The following automatic conversions were performed:

data name '_atom_site_symetry_multiplicity' was replaced with
'_atom_site_symmetry_multiplicity' as specified in the replacement
file
'/home/saulius/struct/COD-crude-data/automatic-downloads/DataCite-retrospective/ACS/depositions/lib/lists/replacement-tags.lst'.

Automatic conversion script
Id: cif_correct_tags 6909 2019-04-08 15:41:33Z antanas 
;
_cod_original_sg_symbol_H-M 'P 21/n     '
_cod_database_code 4346686

loop_
_symmetry_equiv_pos_as_xyz
'x, y, z'
'-x+1/2, y+1/2, -z+1/2'
'-x, -y, -z'
'x-1/2, -y-1/2, z-1/2'

loop_
_atom_site_label
_atom_site_type_symbol
_atom_site_fract_x
_atom_site_fract_y
_atom_site_fract_z
_atom_site_U_iso_or_equiv
_atom_site_adp_type
_atom_site_occupancy
_atom_site_symmetry_multiplicity
_atom_site_calc_flag
_atom_site_refinement_flags
Al1 Al 0.50800(2) 0.71266(5) 0.296484(10) 0.01267(9) Uani 1 1 d .
Cl1 Cl 0.43302(2) 0.87167(4) 0.270064(8) 0.01809(8) Uani 1 1 d .
O1 O 0.45493(6) 0.58921(11) 0.31984(2) 0.0160(2) Uani 1 1 d .
O2 O 0.60571(6) 0.74375(11) 0.29019(2) 0.0157(2) Uani 1 1 d .
N1 N 0.50371(6) 0.52943(13) 0.27004(3) 0.0134(2) Uani 1 1 d .
N2 N 0.42143(7) 0.45997(13) 0.30512(3) 0.0147(2) Uani 1 1 d .
N3 N 0.53448(7) 0.83596(13) 0.33309(3) 0.0144(2) Uani 1 1 d .
N4 N 0.64860(7) 0.84430(14) 0.31010(3) 0.0159(2) Uani 1 1 d .
C1 C 0.53707(8) 0.50648(16) 0.24363(3) 0.0155(3) Uani 1 1 d .
H1 H 0.5689 0.5839 0.2370 0.021 Uiso 1 1 calc R
C2 C 0.52659(8) 0.37592(17) 0.22622(3) 0.0174(3) Uani 1 1 d .
C3 C 0.48140(8) 0.25806(16) 0.23797(3) 0.0175(3) Uani 1 1 d .
H3 H 0.4749 0.1652 0.2274 0.023 Uiso 1 1 calc R
C4 C 0.44703(8) 0.27628(16) 0.26432(3) 0.0157(3) Uani 1 1 d .
H4 H 0.4178 0.1968 0.2718 0.021 Uiso 1 1 calc R
C5 C 0.45652(8) 0.41885(15) 0.28018(3) 0.0133(3) Uani 1 1 d .
C6 C 0.55941(10) 0.3590(2) 0.19592(4) 0.0266(4) Uani 1 1 d .
H6a H 0.5894 0.4490 0.1920 0.040 Uiso 1 1 calc R
H6b H 0.5190 0.3494 0.1805 0.040 Uiso 1 1 calc R
H6c H 0.5908 0.2679 0.1959 0.040 Uiso 1 1 calc R
C7 C 0.37947(8) 0.35795(16) 0.32551(3) 0.0150(3) Uani 1 1 d .
C8 C 0.34855(9) 0.46151(17) 0.34983(3) 0.0190(3) Uani 1 1 d .
H8a H 0.3901 0.5083 0.3616 0.029 Uiso 1 1 calc R
H8b H 0.3189 0.4000 0.3628 0.029 Uiso 1 1 calc R
H8c H 0.3172 0.5414 0.3405 0.029 Uiso 1 1 calc R
C9 C 0.43229(9) 0.23467(18) 0.34000(4) 0.0224(3) Uani 1 1 d .
H9a H 0.4492 0.1666 0.3246 0.034 Uiso 1 1 calc R
H9b H 0.4055 0.1755 0.3543 0.034 Uiso 1 1 calc R
H9c H 0.4754 0.2844 0.3502 0.034 Uiso 1 1 calc R
C10 C 0.31108(9) 0.28253(19) 0.30818(4) 0.0230(3) Uani 1 1 d .
H10a H 0.2841 0.3597 0.2961 0.035 Uiso 1 1 calc R
H10b H 0.2779 0.2387 0.3223 0.035 Uiso 1 1 calc R
H10c H 0.3284 0.2019 0.2953 0.035 Uiso 1 1 calc R
C11 C 0.49079(8) 0.85733(16) 0.35683(3) 0.0170(3) Uani 1 1 d .
H11 H 0.4413 0.8198 0.3553 0.023 Uiso 1 1 calc R
C12 C 0.51591(9) 0.93137(17) 0.38291(3) 0.0194(3) Uani 1 1 d .
C13 C 0.59171(9) 0.98283(17) 0.38438(4) 0.0218(3) Uani 1 1 d .
H13 H 0.6115 1.0324 0.4018 0.029 Uiso 1 1 calc R
C14 C 0.63700(9) 0.96162(17) 0.36083(4) 0.0209(3) Uani 1 1 d .
H14 H 0.6872 0.9955 0.3622 0.028 Uiso 1 1 calc R
C15 C 0.60661(8) 0.88759(16) 0.33434(3) 0.0160(3) Uani 1 1 d .
C16 C 0.46575(10) 0.9554(2) 0.40871(4) 0.0276(4) Uani 1 1 d .
H16a H 0.4576 1.0647 0.4115 0.041 Uiso 1 1 calc R
H16b H 0.4898 0.9121 0.4268 0.041 Uiso 1 1 calc R
H16c H 0.4178 0.9049 0.4042 0.041 Uiso 1 1 calc R
C17 C 0.68702(8) 0.96401(17) 0.29148(4) 0.0194(3) Uani 1 1 d .
C18 C 0.73114(10) 0.8751(2) 0.26854(4) 0.0272(4) Uani 1 1 d .
H18a H 0.7647 0.8023 0.2789 0.041 Uiso 1 1 calc R
H18b H 0.7602 0.9469 0.2574 0.041 Uiso 1 1 calc R
H18c H 0.6963 0.8202 0.2549 0.041 Uiso 1 1 calc R
C19 C 0.62801(10) 1.0705(2) 0.27560(5) 0.0336(4) Uani 1 1 d .
H19a H 0.5930 1.0094 0.2631 0.050 Uiso 1 1 calc R
H19b H 0.6530 1.1439 0.2633 0.050 Uiso 1 1 calc R
H19c H 0.6009 1.1253 0.2904 0.050 Uiso 1 1 calc R
C20 C 0.74287(9) 1.05967(19) 0.31148(4) 0.0271(4) Uani 1 1 d .
H20a H 0.7153 1.1271 0.3241 0.041 Uiso 1 1 calc R
H20b H 0.7740 1.1209 0.2990 0.041 Uiso 1 1 calc R
H20c H 0.7745 0.9912 0.3239 0.041 Uiso 1 1 calc R
Al1' Al 0.34345(3) 0.53848(5) 0.113684(10) 0.01611(9) Uani 1 1 d .
Cl1' Cl 0.23103(2) 0.64442(5) 0.105826(9) 0.02524(9) Uani 1 1 d .
O1' O 0.33120(7) 0.33626(12) 0.10474(2) 0.0216(2) Uani 1 1 d .
O2' O 0.41235(6) 0.68251(13) 0.12553(2) 0.0219(2) Uani 1 1 d .
N1' N 0.37993(7) 0.54582(14) 0.07296(3) 0.0161(2) Uani 1 1 d .
N2' N 0.32238(9) 0.31128(15) 0.07353(3) 0.0250(3) Uani 1 1 d .
N3' N 0.34476(7) 0.49799(14) 0.15698(3) 0.0170(3) Uani 1 1 d .
N4' N 0.42115(8) 0.70976(15) 0.15653(3) 0.0232(3) Uani 1 1 d .
C1' C 0.41731(8) 0.66145(17) 0.05919(3) 0.0175(3) Uani 1 1 d .
H1' H 0.4337 0.7466 0.0708 0.023 Uiso 1 1 calc R
C2' C 0.43224(8) 0.66008(17) 0.02939(3) 0.0174(3) Uani 1 1 d .
C3' C 0.40718(8) 0.52721(17) 0.01280(3) 0.0173(3) Uani 1 1 d .
H3' H 0.4166 0.5207 -0.0076 0.023 Uiso 1 1 calc R
C4' C 0.36961(8) 0.40822(17) 0.02572(3) 0.0178(3) Uani 1 1 d .
H4' H 0.3531 0.3225 0.0143 0.024 Uiso 1 1 calc R
C5' C 0.35628(8) 0.41829(16) 0.05694(3) 0.0175(3) Uani 1 1 d .
C6' C 0.47166(9) 0.79346(18) 0.01493(4) 0.0218(3) Uani 1 1 d .
H6a' H 0.4353 0.8519 0.0025 0.033 Uiso 1 1 calc R
H6b' H 0.5103 0.7538 0.0027 0.033 Uiso 1 1 calc R
H6c' H 0.4945 0.8597 0.0304 0.033 Uiso 1 1 calc R
C7' C 0.28634(9) 0.16252(17) 0.06384(3) 0.0203(3) Uani 1 1 d .
C8' C 0.24908(12) 0.0919(2) 0.09064(4) 0.0357(4) Uani 1 1 d .
H8a' H 0.2873 0.0684 0.1064 0.054 Uiso 1 1 calc R
H8b' H 0.2230 -0.0018 0.0844 0.054 Uiso 1 1 calc R
H8c' H 0.2134 0.1646 0.0981 0.054 Uiso 1 1 calc R
C9' C 0.34688(11) 0.05140(19) 0.05344(4) 0.0337(4) Uani 1 1 d .
H9a' H 0.3679 0.0922 0.0356 0.051 Uiso 1 1 calc R
H9b' H 0.3244 -0.0483 0.0490 0.051 Uiso 1 1 calc R
H9c' H 0.3865 0.0404 0.0692 0.051 Uiso 1 1 calc R
C10' C 0.22483(10) 0.1917(2) 0.03869(4) 0.0321(4) Uani 1 1 d .
H10a' H 0.1911 0.2714 0.0449 0.048 Uiso 1 1 calc R
H10b' H 0.1967 0.0976 0.0346 0.048 Uiso 1 1 calc R
H10c' H 0.2480 0.2243 0.0207 0.048 Uiso 1 1 calc R
C11' C 0.30677(8) 0.38539(17) 0.17154(3) 0.0183(3) Uani 1 1 d .
H11' H 0.2836 0.3063 0.1600 0.024 Uiso 1 1 calc R
C12' C 0.30070(8) 0.38195(17) 0.20205(3) 0.0177(3) Uani 1 1 d .
C13' C 0.33421(8) 0.50751(17) 0.21851(3) 0.0178(3) Uani 1 1 d .
H13' H 0.3290 0.5129 0.2392 0.024 Uiso 1 1 calc R
C14' C 0.37390(8) 0.62098(17) 0.20496(3) 0.0178(3) Uani 1 1 d .
H14' H 0.3960 0.7021 0.2163 0.024 Uiso 1 1 calc R
C15' C 0.38083(8) 0.61298(17) 0.17325(3) 0.0174(3) Uani 1 1 d .
C16' C 0.26110(9) 0.25244(18) 0.21751(4) 0.0231(3) Uani 1 1 d .
H16a' H 0.2287 0.1974 0.2030 0.035 Uiso 1 1 calc R
H16b' H 0.2312 0.2950 0.2329 0.035 Uiso 1 1 calc R
H16c' H 0.2982 0.1822 0.2266 0.035 Uiso 1 1 calc R
C17' C 0.45087(9) 0.86740(17) 0.16490(4) 0.0206(3) Uani 1 1 d .
C18' C 0.48596(12) 0.9377(2) 0.13749(4) 0.0343(4) Uani 1 1 d .
H18a' H 0.5249 0.8698 0.1310 0.051 Uiso 1 1 calc R
H18b' H 0.5077 1.0371 0.1428 0.051 Uiso 1 1 calc R
H18c' H 0.4474 0.9505 0.1214 0.051 Uiso 1 1 calc R
C19' C 0.38657(10) 0.97114(19) 0.17440(4) 0.0283(4) Uani 1 1 d .
H19a' H 0.3458 0.9694 0.1590 0.042 Uiso 1 1 calc R
H19b' H 0.4048 1.0757 0.1771 0.042 Uiso 1 1 calc R
H19c' H 0.3686 0.9337 0.1931 0.042 Uiso 1 1 calc R
C20' C 0.51367(9) 0.85084(19) 0.19009(4) 0.0253(3) Uani 1 1 d .
H20a' H 0.4921 0.8147 0.2082 0.038 Uiso 1 1 calc R
H20b' H 0.5374 0.9499 0.1939 0.038 Uiso 1 1 calc R
H20c' H 0.5508 0.7775 0.1840 0.038 Uiso 1 1 calc R
Al1" Al 0.75508(2) 0.70332(5) 0.068236(10) 0.01345(9) Uani 1 1 d .
Cl1" Cl 0.67713(2) 0.85402(4) 0.041418(8) 0.02020(8) Uani 1 1 d .
O1" O 0.70100(6) 0.58341(11) 0.09216(2) 0.0178(2) Uani 1 1 d .
O2" O 0.85179(6) 0.73438(12) 0.06015(2) 0.0188(2) Uani 1 1 d .
N1" N 0.75378(7) 0.51466(13) 0.04346(3) 0.0157(2) Uani 1 1 d .
N2" N 0.66499(7) 0.45819(14) 0.07665(3) 0.0180(3) Uani 1 1 d .
N3" N 0.78552(7) 0.83200(13) 0.10350(3) 0.0154(2) Uani 1 1 d .
N4" N 0.89727(7) 0.83212(14) 0.07935(3) 0.0184(3) Uani 1 1 d .
C1" C 0.79355(8) 0.48370(17) 0.01893(3) 0.0183(3) Uani 1 1 d .
H1" H 0.8274 0.5584 0.0128 0.024 Uiso 1 1 calc R
C2" C 0.78643(9) 0.34847(18) 0.00276(4) 0.0218(3) Uani 1 1 d .
C3" C 0.73662(9) 0.23678(18) 0.01360(4) 0.0231(3) Uani 1 1 d .
H3" H 0.7311 0.1421 0.0036 0.031 Uiso 1 1 calc R
C4" C 0.69621(9) 0.26286(17) 0.03829(4) 0.0206(3) Uani 1 1 d .
H4" H 0.6643 0.1867 0.0453 0.027 Uiso 1 1 calc R
C5" C 0.70387(8) 0.40868(16) 0.05311(3) 0.0163(3) Uani 1 1 d .
C6" C 0.82961(11) 0.3204(2) -0.02486(4) 0.0326(4) Uani 1 1 d .
H6a" H 0.7953 0.3243 -0.0425 0.049 Uiso 1 1 calc R
H6b" H 0.8533 0.2200 -0.0235 0.049 Uiso 1 1 calc R
H6c" H 0.8679 0.3991 -0.0262 0.049 Uiso 1 1 calc R
C7" C 0.61483(9) 0.36642(18) 0.09551(4) 0.0204(3) Uani 1 1 d .
C8" C 0.57940(10) 0.4798(2) 0.11706(4) 0.0277(4) Uani 1 1 d .
H8a" H 0.6182 0.5206 0.1310 0.042 Uiso 1 1 calc R
H8b" H 0.5420 0.4266 0.1280 0.042 Uiso 1 1 calc R
H8c" H 0.5557 0.5636 0.1057 0.042 Uiso 1 1 calc R
C9" C 0.66046(10) 0.2421(2) 0.11316(4) 0.0333(4) Uani 1 1 d .
H9a" H 0.6810 0.1700 0.0993 0.050 Uiso 1 1 calc R
H9b" H 0.6279 0.1877 0.1261 0.050 Uiso 1 1 calc R
H9c" H 0.7011 0.2903 0.1251 0.050 Uiso 1 1 calc R
C10" C 0.54939(9) 0.2951(2) 0.07551(4) 0.0267(4) Uani 1 1 d .
H10a" H 0.5291 0.3721 0.0616 0.040 Uiso 1 1 calc R
H10b" H 0.5102 0.2603 0.0880 0.040 Uiso 1 1 calc R
H10c" H 0.5680 0.2085 0.0645 0.040 Uiso 1 1 calc R
C11" C 0.74318(8) 0.86480(16) 0.12716(3) 0.0177(3) Uani 1 1 d .
H11" H 0.6938 0.8269 0.1268 0.024 Uiso 1 1 calc R
C12" C 0.76937(9) 0.95081(16) 0.15159(3) 0.0188(3) Uani 1 1 d .
C13" C 0.84516(9) 1.00229(17) 0.15145(4) 0.0225(3) Uani 1 1 d .
H13" H 0.8657 1.0593 0.1678 0.030 Uiso 1 1 calc R
C14" C 0.88906(9) 0.97098(18) 0.12806(4) 0.0223(3) Uani 1 1 d .
H14" H 0.9390 1.0061 0.1284 0.030 Uiso 1 1 calc R
C15" C 0.85761(8) 0.88399(16) 0.10317(3) 0.0170(3) Uani 1 1 d .
C16" C 0.72178(10) 0.9873(2) 0.17749(4) 0.0272(4) Uani 1 1 d .
H16a" H 0.6726 0.9408 0.1740 0.041 Uiso 1 1 calc R
H16b" H 0.7164 1.0980 0.1793 0.041 Uiso 1 1 calc R
H16c" H 0.7459 0.9467 0.1958 0.041 Uiso 1 1 calc R
C17" C 0.94305(9) 0.93910(18) 0.06066(4) 0.0212(3) Uani 1 1 d .
C18" C 0.97193(11) 0.8433(2) 0.03499(4) 0.0347(4) Uani 1 1 d .
H18a" H 0.9972 0.7521 0.0431 0.052 Uiso 1 1 calc R
H18b" H 1.0070 0.9042 0.0242 0.052 Uiso 1 1 calc R
H18c" H 0.9299 0.8130 0.0215 0.052 Uiso 1 1 calc R
C19" C 0.89261(12) 1.0699(2) 0.04804(5) 0.0460(5) Uani 1 1 d .
H19a" H 0.8501 1.0267 0.0363 0.069 Uiso 1 1 calc R
H19b" H 0.9212 1.1355 0.0354 0.069 Uiso 1 1 calc R
H19c" H 0.8747 1.1299 0.0644 0.069 Uiso 1 1 calc R
C20" C 1.01187(12) 1.0008(3) 0.07944(5) 0.0463(6) Uani 1 1 d .
H20a" H 0.9956 1.0760 0.0937 0.070 Uiso 1 1 calc R
H20b" H 1.0463 1.0489 0.0664 0.070 Uiso 1 1 calc R
H20c" H 1.0370 0.9164 0.0901 0.070 Uiso 1 1 calc R

loop_
_atom_site_aniso_label
_atom_site_aniso_U_11
_atom_site_aniso_U_22
_atom_site_aniso_U_33
_atom_site_aniso_U_23
_atom_site_aniso_U_13
_atom_site_aniso_U_12
Al1 0.0147(2) 0.01028(18) 0.0129(2) -0.00027(15) -0.00036(16) -0.00180(15)
Cl1 0.01993(17) 0.01330(15) 0.02027(18) 0.00007(13) -0.00475(14) 0.00081(12)
O1 0.0231(5) 0.0110(4) 0.0140(5) -0.0038(4) 0.0016(4) -0.0060(4)
O2 0.0159(5) 0.0153(5) 0.0157(5) -0.0033(4) -0.0008(4) -0.0042(4)
N1 0.0148(6) 0.0117(5) 0.0135(6) 0.0006(4) -0.0003(5) -0.0005(4)
N2 0.0208(6) 0.0098(5) 0.0137(6) -0.0029(4) 0.0024(5) -0.0049(4)
N3 0.0162(6) 0.0114(5) 0.0153(6) 0.0001(4) -0.0012(5) -0.0001(4)
N4 0.0161(6) 0.0138(5) 0.0174(6) -0.0013(5) -0.0007(5) -0.0036(5)
C1 0.0146(7) 0.0167(7) 0.0153(7) 0.0019(5) 0.0014(5) -0.0008(5)
C2 0.0161(7) 0.0197(7) 0.0164(7) -0.0007(6) 0.0016(6) 0.0016(5)
C3 0.0193(7) 0.0143(6) 0.0185(7) -0.0040(5) -0.0013(6) 0.0015(5)
C4 0.0184(7) 0.0113(6) 0.0172(7) -0.0005(5) -0.0007(6) -0.0010(5)
C5 0.0138(6) 0.0124(6) 0.0134(7) 0.0010(5) -0.0016(5) 0.0010(5)
C6 0.0284(8) 0.0307(8) 0.0215(8) -0.0075(7) 0.0079(7) -0.0045(7)
C7 0.0172(7) 0.0135(6) 0.0144(7) 0.0019(5) 0.0024(5) -0.0020(5)
C8 0.0226(7) 0.0177(7) 0.0174(7) 0.0000(6) 0.0055(6) -0.0007(6)
C9 0.0265(8) 0.0193(7) 0.0218(8) 0.0054(6) 0.0036(6) 0.0045(6)
C10 0.0201(8) 0.0254(8) 0.0238(8) -0.0032(6) 0.0032(6) -0.0075(6)
C11 0.0171(7) 0.0145(6) 0.0192(8) -0.0004(6) 0.0005(6) 0.0002(5)
C12 0.0245(8) 0.0149(7) 0.0187(8) -0.0021(6) 0.0007(6) 0.0024(6)
C13 0.0276(8) 0.0181(7) 0.0189(8) -0.0058(6) -0.0045(6) 0.0004(6)
C14 0.0201(7) 0.0190(7) 0.0229(8) -0.0048(6) -0.0049(6) -0.0029(6)
C15 0.0170(7) 0.0114(6) 0.0194(8) 0.0011(5) -0.0011(6) 0.0004(5)
C16 0.0334(9) 0.0285(8) 0.0212(8) -0.0085(7) 0.0033(7) 0.0016(7)
C17 0.0168(7) 0.0169(7) 0.0243(8) 0.0048(6) -0.0005(6) -0.0038(6)
C18 0.0263(8) 0.0311(9) 0.0246(9) 0.0006(7) 0.0056(7) -0.0081(7)
C19 0.0256(9) 0.0272(9) 0.0475(12) 0.0197(8) -0.0033(8) -0.0032(7)
C20 0.0246(8) 0.0248(8) 0.0319(9) -0.0028(7) 0.0034(7) -0.0111(7)
Al1' 0.0206(2) 0.0150(2) 0.0129(2) -0.00343(16) 0.00248(17) -0.00074(17)
Cl1' 0.02409(19) 0.0308(2) 0.02110(19) -0.00146(16) 0.00359(15) 0.00693(15)
O1' 0.0374(6) 0.0169(5) 0.0107(5) -0.0031(4) 0.0042(5) -0.0022(5)
O2' 0.0292(6) 0.0241(5) 0.0128(5) -0.0054(4) 0.0043(4) -0.0077(5)
N1' 0.0187(6) 0.0154(6) 0.0145(6) -0.0025(5) 0.0026(5) 0.0012(5)
N2' 0.0450(9) 0.0175(6) 0.0133(6) -0.0055(5) 0.0073(6) -0.0082(6)
N3' 0.0191(6) 0.0156(6) 0.0163(6) -0.0027(5) 0.0008(5) 0.0000(5)
N4' 0.0347(8) 0.0219(6) 0.0129(6) -0.0045(5) 0.0020(6) -0.0093(6)
C1' 0.0171(7) 0.0157(6) 0.0196(8) -0.0021(6) 0.0005(6) 0.0006(5)
C2' 0.0149(7) 0.0182(7) 0.0193(8) 0.0010(6) 0.0021(6) 0.0029(5)
C3' 0.0163(7) 0.0224(7) 0.0134(7) -0.0010(6) 0.0021(6) 0.0044(6)
C4' 0.0192(7) 0.0185(7) 0.0157(7) -0.0040(6) 0.0015(6) 0.0022(6)
C5' 0.0200(7) 0.0154(6) 0.0172(7) -0.0023(6) 0.0028(6) 0.0024(5)
C6' 0.0214(8) 0.0226(7) 0.0217(8) 0.0001(6) 0.0051(6) -0.0017(6)
C7' 0.0290(8) 0.0143(7) 0.0173(8) -0.0012(6) -0.0015(6) -0.0024(6)
C8' 0.0579(12) 0.0258(9) 0.0238(9) 0.0000(7) 0.0059(8) -0.0178(8)
C9' 0.0446(11) 0.0190(8) 0.0370(11) -0.0043(7) -0.0015(8) 0.0073(7)
C10' 0.0280(9) 0.0350(9) 0.0327(10) 0.0099(8) -0.0036(8) -0.0057(7)
C11' 0.0194(7) 0.0172(7) 0.0180(8) -0.0017(6) -0.0010(6) -0.0009(6)
C12' 0.0173(7) 0.0181(7) 0.0176(7) 0.0008(6) -0.0001(6) 0.0020(5)
C13' 0.0179(7) 0.0206(7) 0.0146(7) -0.0009(6) -0.0010(6) 0.0058(6)
C14' 0.0196(7) 0.0182(7) 0.0152(7) -0.0032(6) -0.0020(6) 0.0013(6)
C15' 0.0168(7) 0.0171(7) 0.0183(8) -0.0020(6) 0.0009(6) 0.0018(5)
C16' 0.0252(8) 0.0239(8) 0.0204(8) 0.0009(6) 0.0020(6) -0.0043(6)
C17' 0.0245(8) 0.0181(7) 0.0189(8) -0.0033(6) -0.0004(6) -0.0059(6)
C18' 0.0484(11) 0.0299(9) 0.0247(9) -0.0015(7) 0.0031(8) -0.0192(8)
C19' 0.0265(8) 0.0213(8) 0.0363(10) 0.0005(7) -0.0030(7) 0.0018(6)
C20' 0.0225(8) 0.0263(8) 0.0269(9) 0.0000(7) -0.0014(7) -0.0054(6)
Al1" 0.0147(2) 0.01225(19) 0.0132(2) 0.00031(16) -0.00053(16) -0.00054(15)
Cl1" 0.02356(18) 0.01521(16) 0.02084(19) -0.00008(13) -0.00658(14) 0.00300(13)
O1" 0.0222(5) 0.0139(5) 0.0174(5) -0.0024(4) 0.0017(4) -0.0042(4)
O2" 0.0167(5) 0.0209(5) 0.0187(5) -0.0039(4) 0.0006(4) -0.0037(4)
N1" 0.0172(6) 0.0140(5) 0.0157(6) 0.0005(5) -0.0008(5) 0.0012(5)
N2" 0.0214(6) 0.0134(5) 0.0193(7) -0.0014(5) 0.0016(5) -0.0044(5)
N3" 0.0161(6) 0.0142(5) 0.0157(6) 0.0006(5) -0.0019(5) 0.0001(5)
N4" 0.0164(6) 0.0180(6) 0.0205(7) -0.0009(5) -0.0008(5) -0.0044(5)
C1" 0.0186(7) 0.0193(7) 0.0169(7) 0.0011(6) 0.0001(6) 0.0031(6)
C2" 0.0228(8) 0.0232(7) 0.0189(8) -0.0031(6) -0.0027(6) 0.0080(6)
C3" 0.0253(8) 0.0172(7) 0.0257(9) -0.0071(6) -0.0076(7) 0.0059(6)
C4" 0.0212(7) 0.0133(7) 0.0269(9) -0.0014(6) -0.0032(6) -0.0007(6)
C5" 0.0172(7) 0.0140(6) 0.0171(7) 0.0017(5) -0.0034(6) 0.0017(5)
C6" 0.0378(10) 0.0349(9) 0.0254(9) -0.0094(7) 0.0055(8) 0.0064(8)
C7" 0.0195(7) 0.0214(7) 0.0201(8) 0.0054(6) -0.0012(6) -0.0053(6)
C8" 0.0267(8) 0.0371(9) 0.0199(8) 0.0005(7) 0.0059(7) -0.0080(7)
C9" 0.0323(9) 0.0291(9) 0.0373(11) 0.0164(8) -0.0060(8) -0.0053(7)
C10" 0.0214(8) 0.0316(9) 0.0266(9) -0.0009(7) -0.0007(7) -0.0073(7)
C11" 0.0186(7) 0.0155(6) 0.0190(8) 0.0004(6) 0.0014(6) -0.0006(5)
C12" 0.0247(8) 0.0143(6) 0.0172(7) 0.0005(6) -0.0006(6) 0.0012(6)
C13" 0.0271(8) 0.0172(7) 0.0223(8) -0.0035(6) -0.0057(7) -0.0023(6)
C14" 0.0190(7) 0.0224(7) 0.0250(8) -0.0030(6) -0.0029(6) -0.0044(6)
C15" 0.0172(7) 0.0143(6) 0.0192(8) 0.0020(6) -0.0021(6) 0.0001(5)
C16" 0.0346(9) 0.0259(8) 0.0215(8) -0.0046(7) 0.0045(7) -0.0013(7)
C17" 0.0179(7) 0.0215(7) 0.0242(8) 0.0062(6) 0.0016(6) -0.0031(6)
C18" 0.0349(10) 0.0358(10) 0.0351(10) 0.0033(8) 0.0160(8) -0.0058(8)
C19" 0.0451(12) 0.0373(11) 0.0569(14) 0.0272(10) 0.0147(10) 0.0138(9)
C20" 0.0370(11) 0.0666(14) 0.0352(11) 0.0036(10) 0.0010(9) -0.0298(10)

loop_
_atom_type_symbol
_atom_type_description
_atom_type_scat_dispersion_real
_atom_type_scat_dispersion_imag
_atom_type_scat_source
C C 0.0033 0.0016 'International Tables Vol C Tables 4.2.6.8 and 6.1.1.4'
H H 0.0000 0.0000 'International Tables Vol C Tables 4.2.6.8 and 6.1.1.4'
N N 0.0061 0.0033 'International Tables Vol C Tables 4.2.6.8 and 6.1.1.4'
O O 0.0106 0.0060 'International Tables Vol C Tables 4.2.6.8 and 6.1.1.4'
Al Al 0.0645 0.0514 'International Tables Vol C Tables 4.2.6.8 and 6.1.1.4'
Cl Cl 0.1484 0.1585 'International Tables Vol C Tables 4.2.6.8 and 6.1.1.4'

loop_
_geom_angle_atom_site_label_1
_geom_angle_atom_site_label_2
_geom_angle_atom_site_label_3
_geom_angle
O2 Al1 O1 136.54(5)
O2 Al1 N1 91.64(5)
O1 Al1 N1 82.35(5)
O2 Al1 N3 82.32(5)
O1 Al1 N3 87.06(5)
N1 Al1 N3 157.29(5)
O2 Al1 Cl1 112.34(4)
O1 Al1 Cl1 111.07(4)
N1 Al1 Cl1 100.52(4)
N3 Al1 Cl1 102.03(4)
N2 O1 Al1 115.00(8)
N4 O2 Al1 118.49(8)
C1 N1 C5 119.43(12)
C1 N1 Al1 129.00(10)
C5 N1 Al1 111.46(9)
C5 N2 O1 112.84(11)
C5 N2 C7 127.90(11)
O1 N2 C7 113.34(10)
C15 N3 C11 120.35(12)
C15 N3 Al1 112.75(10)
C11 N3 Al1 126.55(10)
C15 N4 O2 110.71(11)
C15 N4 C17 121.26(12)
O2 N4 C17 108.43(11)
N1 C1 C2 123.72(13)
C1 C2 C3 116.19(14)
C1 C2 C6 122.51(14)
C3 C2 C6 121.28(13)
C4 C3 C2 121.88(13)
C3 C4 C5 118.74(13)
N2 C5 N1 114.21(12)
N2 C5 C4 125.99(13)
N1 C5 C4 119.79(13)
N2 C7 C8 107.34(11)
N2 C7 C9 110.55(12)
C8 C7 C9 110.13(12)
N2 C7 C10 110.54(12)
C8 C7 C10 107.21(12)
C9 C7 C10 110.95(12)
N3 C11 C12 123.30(14)
C11 C12 C13 116.24(14)
C11 C12 C16 122.11(14)
C13 C12 C16 121.65(14)
C14 C13 C12 121.50(14)
C13 C14 C15 119.08(14)
N3 C15 N4 115.28(12)
N3 C15 C14 119.49(14)
N4 C15 C14 124.69(13)
N4 C17 C18 106.78(12)
N4 C17 C20 110.29(13)
C18 C17 C20 108.67(13)
N4 C17 C19 110.22(12)
C18 C17 C19 110.83(14)
C20 C17 C19 110.00(13)
O2' Al1' O1' 143.66(6)
O2' Al1' N3' 82.47(5)
O1' Al1' N3' 92.19(5)
O2' Al1' N1' 89.53(5)
O1' Al1' N1' 82.49(5)
N3' Al1' N1' 158.52(6)
O2' Al1' Cl1' 110.49(4)
O1' Al1' Cl1' 105.83(4)
N3' Al1' Cl1' 100.71(4)
N1' Al1' Cl1' 100.77(4)
N2' O1' Al1' 111.82(8)
N4' O2' Al1' 115.93(9)
C5' N1' C1' 119.87(13)
C5' N1' Al1' 110.40(10)
C1' N1' Al1' 129.45(10)
C5' N2' O1' 114.26(12)
C5' N2' C7' 129.19(13)
O1' N2' C7' 116.03(12)
C15' N3' C11' 119.58(13)
C15' N3' Al1' 111.65(10)
C11' N3' Al1' 128.12(10)
C15' N4' O2' 114.11(12)
C15' N4' C17' 127.89(13)
O2' N4' C17' 114.46(12)
N1' C1' C2' 123.89(14)
C1' C2' C3' 115.95(13)
C1' C2' C6' 121.89(14)
C3' C2' C6' 122.15(14)
C4' C3' C2' 122.14(14)
C3' C4' C5' 118.51(14)
N2' C5' N1' 113.60(13)
N2' C5' C4' 126.77(13)
N1' C5' C4' 119.63(13)
N2' C7' C8' 108.51(13)
N2' C7' C9' 109.44(14)
C8' C7' C9' 109.34(14)
N2' C7' C10' 110.04(13)
C8' C7' C10' 108.30(14)
C9' C7' C10' 111.17(14)
N3' C11' C12' 123.82(14)
C11' C12' C13' 116.09(14)
C11' C12' C16' 122.42(14)
C13' C12' C16' 121.49(14)
C14' C13' C12' 121.99(14)
C13' C14' C15' 118.70(14)
N4' C15' N3' 113.82(13)
N4' C15' C14' 126.56(14)
N3' C15' C14' 119.62(13)
N4' C17' C18' 108.44(13)
N4' C17' C19' 110.17(13)
C18' C17' C19' 109.57(14)
N4' C17' C20' 108.92(13)
C18' C17' C20' 107.89(14)
C19' C17' C20' 111.76(13)
O2" Al1" O1" 138.95(5)
O2" Al1" N1" 89.39(5)
O1" Al1" N1" 82.37(5)
O2" Al1" N3" 81.84(5)
O1" Al1" N3" 89.00(5)
N1" Al1" N3" 155.06(5)
O2" Al1" Cl1" 112.25(4)
O1" Al1" Cl1" 108.80(4)
N1" Al1" Cl1" 101.62(4)
N3" Al1" Cl1" 103.31(4)
N2" O1" Al1" 113.03(8)
N4" O2" Al1" 118.88(8)
C5" N1" C1" 119.98(13)
C5" N1" Al1" 111.43(10)
C1" N1" Al1" 128.57(10)
C5" N2" O1" 112.48(11)
C5" N2" C7" 128.07(12)
O1" N2" C7" 113.52(11)
C15" N3" C11" 120.35(13)
C15" N3" Al1" 112.92(10)
C11" N3" Al1" 126.68(10)
C15" N4" O2" 111.01(11)
C15" N4" C17" 122.64(12)
O2" N4" C17" 109.69(11)
N1" C1" C2" 123.49(14)
C1" C2" C3" 116.13(15)
C1" C2" C6" 121.96(15)
C3" C2" C6" 121.91(15)
C4" C3" C2" 122.12(14)
C3" C4" C5" 118.59(14)
N2" C5" N1" 113.73(12)
N2" C5" C4" 126.68(14)
N1" C5" C4" 119.58(14)
N2" C7" C9" 110.38(13)
N2" C7" C8" 107.16(12)
C9" C7" C8" 110.54(14)
N2" C7" C10" 109.90(13)
C9" C7" C10" 111.66(13)
C8" C7" C10" 107.05(13)
N3" C11" C12" 123.38(14)
C11" C12" C13" 116.11(14)
C11" C12" C16" 122.87(14)
C13" C12" C16" 121.01(14)
C14" C13" C12" 121.82(14)
C13" C14" C15" 118.97(14)
N3" C15" N4" 115.18(13)
N3" C15" C14" 119.34(14)
N4" C15" C14" 125.11(13)
N4" C17" C18" 107.28(13)
N4" C17" C19" 109.45(13)
C18" C17" C19" 110.00(15)
N4" C17" C20" 110.42(13)
C18" C17" C20" 107.77(15)
C19" C17" C20" 111.81(17)

loop_
_geom_bond_atom_site_label_1
_geom_bond_atom_site_label_2
_geom_bond_distance
Al1 O2 1.7835(11)
Al1 O1 1.7881(11)
Al1 N1 1.9628(12)
Al1 N3 1.9699(12)
Al1 Cl1 2.1905(5)
O1 N2 1.4008(14)
O2 N4 1.4199(15)
N1 C1 1.3572(19)
N1 C5 1.3591(18)
N2 C5 1.3475(18)
N2 C7 1.4894(18)
N3 C15 1.3457(18)
N3 C11 1.3554(19)
N4 C15 1.3935(19)
N4 C17 1.5070(18)
C1 C2 1.369(2)
C2 C3 1.409(2)
C2 C6 1.502(2)
C3 C4 1.358(2)
C4 C5 1.4183(19)
C7 C8 1.526(2)
C7 C9 1.527(2)
C7 C10 1.533(2)
C11 C12 1.369(2)
C12 C13 1.406(2)
C12 C16 1.504(2)
C13 C14 1.366(2)
C14 C15 1.412(2)
C17 C18 1.524(2)
C17 C20 1.525(2)
C17 C19 1.525(2)
Al1' O2' 1.7912(11)
Al1' O1' 1.7940(11)
Al1' N3' 1.9491(13)
Al1' N1' 1.9552(13)
Al1' Cl1' 2.1908(6)
O1' N2' 1.3991(16)
O2' N4' 1.3931(16)
N1' C5' 1.3581(18)
N1' C1' 1.3591(19)
N2' C5' 1.342(2)
N2' C7' 1.4805(19)
N3' C15' 1.3586(18)
N3' C11' 1.3632(19)
N4' C15' 1.347(2)
N4' C17' 1.4922(18)
C1' C2' 1.363(2)
C2' C3' 1.415(2)
C2' C6' 1.505(2)
C3' C4' 1.365(2)
C4' C5' 1.421(2)
C7' C8' 1.520(2)
C7' C9' 1.526(2)
C7' C10' 1.527(2)
C11' C12' 1.363(2)
C12' C13' 1.412(2)
C12' C16' 1.503(2)
C13' C14' 1.363(2)
C14' C15' 1.420(2)
C17' C18' 1.523(2)
C17' C19' 1.523(2)
C17' C20' 1.530(2)
Al1" O2" 1.7854(11)
Al1" O1" 1.7958(11)
Al1" N1" 1.9586(13)
Al1" N3" 1.9627(13)
Al1" Cl1" 2.1864(5)
O1" N2" 1.4078(15)
O2" N4" 1.4103(15)
N1" C5" 1.3551(19)
N1" C1" 1.357(2)
N2" C5" 1.353(2)
N2" C7" 1.4824(19)
N3" C15" 1.3493(18)
N3" C11" 1.3545(19)
N4" C15" 1.377(2)
N4" C17" 1.5062(19)
C1" C2" 1.368(2)
C2" C3" 1.407(2)
C2" C6" 1.501(2)
C3" C4" 1.362(2)
C4" C5" 1.418(2)
C7" C9" 1.525(2)
C7" C8" 1.526(2)
C7" C10" 1.538(2)
C11" C12" 1.368(2)
C12" C13" 1.409(2)
C12" C16" 1.498(2)
C13" C14" 1.359(2)
C14" C15" 1.417(2)
C17" C18" 1.519(2)
C17" C19" 1.519(2)
C17" C20" 1.524(2)
